data_4105151
loop_
_publ_author_name
'Marie-Claire Dul'
'Emilio Pardo'
'Rodrigue Lescou\"ezec'
'Lise-Marie Chamoreau'
'Fran\,coise Villain'
'Yves Journaux'
'Rafael Ruiz-Garc\'ia'
'Joan Cano'
'Miguel Julve'
'Francesc Lloret'
'Jorge Pas\'an'
'Catalina Ruiz-P\'erez'

_publ_contact_author_address
;Laboratorio de Rayos X y Materiales Moleculares
 Dpto. F\'isica Fundamental II. Facultad de F\'isica
 Universidad de La Laguna
 E-38204. La Laguna. Tenerife
 Spain
;
_publ_contact_author_email caruiz@ull.es
_publ_contact_author_fax +34922318320
_publ_contact_author_name 'Catalina Ruiz P\'erez'
_publ_contact_author_phone +34922318236
_publ_section_title
;
 Redox Switch-Off of the Ferromagnetic Coupling in a Mixed-Spin
 Tricobalt(II) Triple Mesocate
;
_journal_name_full 'Journal of the American Chemical Society'
_journal_page_first 14614
_journal_page_last 14615
_journal_paper_doi 10.1021/ja9052202
_journal_volume 131
_journal_year 2009
_chemical_formula_sum 'C54 H90 Co3 N12 Na12 O57'
_chemical_formula_weight 2271.52
_chemical_name_systematic
;
 ?
;
_space_group_IT_number 167
_symmetry_cell_setting trigonal
_symmetry_space_group_name_Hall '-R 3 2"c'
_symmetry_space_group_name_H-M 'R -3 c :H'
_atom_sites_solution_hydrogens geom
_atom_sites_solution_primary direct
_atom_sites_solution_secondary difmap
_audit_creation_method SHELXL-97
_cell_angle_alpha 90.00
_cell_angle_beta 90.00
_cell_angle_gamma 120.00
_cell_formula_units_Z 6
_cell_length_a 16.0272(11)
_cell_length_b 16.0272(11)
_cell_length_c 59.8917(11)
_cell_measurement_temperature 293(2)
_cell_volume 13323.3(13)
_computing_cell_refinement 'Dirax/lsq (Duisenberg & Schreurs, 1989-2000)'
_computing_data_collection 'Collect (Nonius BV, 1997-2000)'
_computing_data_reduction 'EvalCCD (Duisenberg & Schreurs 1990-2000)'
_computing_publication_material 'WinGX publication routines (Farrugia, 1999)'
_computing_structure_refinement 'SHELXL-97 (Sheldrick, 1997)'
_computing_structure_solution 'SHELXS-97 (Sheldrick, 1997)'
_diffrn_ambient_temperature 293(2)
_diffrn_detector 'CCD plate'
_diffrn_detector_area_resol_mean 9
_diffrn_measured_fraction_theta_full 0.978
_diffrn_measured_fraction_theta_max 0.978
_diffrn_measurement_device '95mm CCD camera on \k-goniostat'
_diffrn_measurement_device_type KappaCCD
_diffrn_measurement_method 'CCD rotation images, thick slices'
_diffrn_radiation_monochromator 'horizonally mounted graphite crystal'
_diffrn_radiation_probe x-ray
_diffrn_radiation_source 'fine-focus sealed tube'
_diffrn_radiation_type Mok\a
_diffrn_radiation_wavelength 0.71073
_diffrn_reflns_av_R_equivalents 0.0716
_diffrn_reflns_av_sigmaI/netI 0.0579
_diffrn_reflns_limit_h_max 17
_diffrn_reflns_limit_h_min -19
_diffrn_reflns_limit_k_max 16
_diffrn_reflns_limit_k_min -19
_diffrn_reflns_limit_l_max 73
_diffrn_reflns_limit_l_min -65
_diffrn_reflns_number 16442
_diffrn_reflns_theta_full 26.05
_diffrn_reflns_theta_max 26.05
_diffrn_reflns_theta_min 3.94
_diffrn_source 'Enraf Nonius FR590'
_exptl_absorpt_coefficient_mu 0.727
_exptl_absorpt_correction_type none
_exptl_crystal_colour pink
_exptl_crystal_density_diffrn 1.649
_exptl_crystal_description cube
_exptl_crystal_F_000 6606
_exptl_crystal_size_max 0.12
_exptl_crystal_size_mid 0.10
_exptl_crystal_size_min 0.08
_refine_diff_density_max 2.786
_refine_diff_density_min -1.065
_refine_diff_density_rms 0.137
_refine_ls_extinction_method none
_refine_ls_goodness_of_fit_ref 1.039
_refine_ls_hydrogen_treatment constr
_refine_ls_matrix_type full
_refine_ls_number_parameters 212
_refine_ls_number_reflns 2868
_refine_ls_number_restraints 0
_refine_ls_restrained_S_all 1.039
_refine_ls_R_factor_all 0.1610
_refine_ls_R_factor_gt 0.1162
_refine_ls_shift/su_max 0.002
_refine_ls_shift/su_mean 0.000
_refine_ls_structure_factor_coef Fsqd
_refine_ls_weighting_details 'calc w=1/[\s^2^(Fo^2^)+(0.1951P)^2^+215.4172P] where P=(Fo^2^+2Fc^2^)/3'
_refine_ls_weighting_scheme calc
_refine_ls_wR_factor_gt 0.3119
_refine_ls_wR_factor_ref 0.3565
_reflns_number_gt 1898
_reflns_number_total 2868
_reflns_threshold_expression >2sigma(I)
_cod_data_source_file ja9052202_si_002.cif
_cod_data_source_block compound2
_cod_original_sg_symbol_H-M 'R -3 c'
_cod_database_code 4105151

loop_
_symmetry_equiv_pos_as_xyz
'x, y, z'
'-y, x-y, z'
'-x+y, -x, z'
'x-y, -y, -z+1/2'
'-x, -x+y, -z+1/2'
'y, x, -z+1/2'
'x+2/3, y+1/3, z+1/3'
'-y+2/3, x-y+1/3, z+1/3'
'-x+y+2/3, -x+1/3, z+1/3'
'x-y+2/3, -y+1/3, -z+5/6'
'-x+2/3, -x+y+1/3, -z+5/6'
'y+2/3, x+1/3, -z+5/6'
'x+1/3, y+2/3, z+2/3'
'-y+1/3, x-y+2/3, z+2/3'
'-x+y+1/3, -x+2/3, z+2/3'
'x-y+1/3, -y+2/3, -z+7/6'
'-x+1/3, -x+y+2/3, -z+7/6'
'y+1/3, x+2/3, -z+7/6'
'-x, -y, -z'
'y, -x+y, -z'
'x-y, x, -z'
'-x+y, y, z-1/2'
'x, x-y, z-1/2'
'-y, -x, z-1/2'
'-x+2/3, -y+1/3, -z+1/3'
'y+2/3, -x+y+1/3, -z+1/3'
'x-y+2/3, x+1/3, -z+1/3'
'-x+y+2/3, y+1/3, z-1/6'
'x+2/3, x-y+1/3, z-1/6'
'-y+2/3, -x+1/3, z-1/6'
'-x+1/3, -y+2/3, -z+2/3'
'y+1/3, -x+y+2/3, -z+2/3'
'x-y+1/3, x+2/3, -z+2/3'
'-x+y+1/3, y+2/3, z+1/6'
'x+1/3, x-y+2/3, z+1/6'
'-y+1/3, -x+2/3, z+1/6'

loop_
_atom_site_label
_atom_site_type_symbol
_atom_site_fract_x
_atom_site_fract_y
_atom_site_fract_z
_atom_site_U_iso_or_equiv
_atom_site_adp_type
_atom_site_occupancy
_atom_site_symmetry_multiplicity
_atom_site_calc_flag
_atom_site_refinement_flags
C1 C 0.0327(5) 0.1849(5) 0.23994(11) 0.0375(15) Uani 1 1 d .
C2 C 0.0693(7) 0.2044(7) 0.14259(13) 0.055(2) Uani 1 1 d .
C3 C 0.0217(7) 0.1812(8) 0.11935(14) 0.062(2) Uani 1 1 d .
C4 C 0.1130(5) 0.1439(5) 0.21318(11) 0.0381(15) Uani 1 1 d .
C5 C 0.0700(5) 0.1368(5) 0.19249(11) 0.0408(16) Uani 1 1 d .
H5 H 0.0060 0.1220 0.1918 0.049 Uiso 1 1 calc R
C6 C 0.1219(6) 0.1516(6) 0.17271(11) 0.0450(17) Uani 1 1 d .
C7 C 0.2184(6) 0.1770(6) 0.17406(13) 0.055(2) Uani 1 1 d .
H7 H 0.2538 0.1861 0.1611 0.065 Uiso 1 1 calc R
C8 C 0.2621(6) 0.1888(6) 0.19482(13) 0.0507(19) Uani 1 1 d .
H8 H 0.3273 0.2086 0.1956 0.061 Uiso 1 1 calc R
C9 C 0.2091(5) 0.1712(5) 0.21418(12) 0.0457(17) Uani 1 1 d .
H9 H 0.2385 0.1778 0.2280 0.055 Uiso 1 1 calc R
N1 N 0.0547(4) 0.1204(4) 0.23280(9) 0.0353(12) Uani 1 1 d .
N2 N 0.0750(5) 0.1339(5) 0.15174(10) 0.0512(17) Uani 1 1 d .
O1 O 0.0621(4) 0.2676(3) 0.23237(8) 0.0486(13) Uani 1 1 d .
O2 O 0.0993(6) 0.2877(5) 0.15037(10) 0.0706(18) Uani 1 1 d .
O1W O 0.2570(11) 0.4409(12) 0.1119(3) 0.187(6) Uani 1 1 d .
O3 O 0.0243(6) 0.2471(5) 0.10838(10) 0.074(2) Uani 1 1 d .
O2W O 0.0898(10) 0.4837(9) 0.1580(2) 0.142(4) Uani 1 1 d .
O4 O -0.0160(6) 0.0951(5) 0.11322(10) 0.077(2) Uani 1 1 d .
O3W O 0.0776(5) 0.4885(6) 0.09847(12) 0.077(2) Uani 1 1 d .
O4W O -0.2395(8) 0.0070(8) 0.1048(2) 0.130(4) Uani 1 1 d .
O5W O 0.0000 0.0000 0.0663(5) 0.185(11) Uani 1 3 d S
O6W O 0.0603(12) 0.3413(9) 0.19174(16) 0.152(5) Uani 1 1 d .
O7W O 0.1770(15) 0.3333 0.0833 0.092(12) Uani 0.33 2 d SP
Na1 Na 0.0928(4) 0.3985(4) 0.12654(8) 0.1000(17) Uani 1 1 d .
Na2 Na -0.1180(8) 0.0161(7) 0.08308(14) 0.169(3) Uani 1 1 d .
Co1 Co 0.0000 0.0000 0.2500 0.0325(6) Uani 1 6 d S
Co2 Co 0.0000 0.0000 0.13516(3) 0.0529(7) Uani 1 3 d S

loop_
_atom_site_aniso_label
_atom_site_aniso_U_11
_atom_site_aniso_U_22
_atom_site_aniso_U_33
_atom_site_aniso_U_23
_atom_site_aniso_U_13
_atom_site_aniso_U_12
C1 0.042(4) 0.036(3) 0.037(3) 0.002(3) 0.000(3) 0.022(3)
C2 0.065(5) 0.065(5) 0.040(4) 0.010(4) 0.004(4) 0.036(5)
C3 0.078(6) 0.084(7) 0.042(4) -0.002(4) 0.002(4) 0.053(6)
C4 0.043(4) 0.037(4) 0.032(3) 0.005(3) 0.007(3) 0.018(3)
C5 0.046(4) 0.043(4) 0.036(3) 0.005(3) 0.002(3) 0.024(3)
C6 0.053(5) 0.051(4) 0.032(3) 0.007(3) 0.003(3) 0.027(4)
C7 0.055(5) 0.061(5) 0.043(4) 0.008(4) 0.012(4) 0.025(4)
C8 0.039(4) 0.059(5) 0.045(4) 0.005(4) 0.003(3) 0.018(4)
C9 0.046(4) 0.050(4) 0.039(4) -0.002(3) -0.005(3) 0.022(4)
N1 0.035(3) 0.036(3) 0.031(3) 0.000(2) -0.001(2) 0.015(3)
N2 0.060(4) 0.063(4) 0.031(3) 0.004(3) -0.002(3) 0.031(3)
O1 0.063(3) 0.038(3) 0.043(3) 0.007(2) 0.009(2) 0.024(2)
O2 0.099(5) 0.071(4) 0.052(3) -0.001(3) -0.013(3) 0.050(4)
O1W 0.155(12) 0.195(14) 0.229(15) 0.087(12) 0.088(12) 0.101(11)
O3 0.114(6) 0.086(5) 0.043(3) 0.001(3) -0.014(3) 0.066(4)
O2W 0.171(11) 0.134(9) 0.139(10) -0.030(7) -0.027(8) 0.089(9)
O4 0.112(6) 0.077(5) 0.049(3) -0.007(3) -0.024(4) 0.053(4)
O3W 0.083(5) 0.100(5) 0.067(4) 0.010(4) 0.002(3) 0.061(4)
O4W 0.125(8) 0.117(8) 0.164(10) 0.034(7) 0.012(7) 0.071(7)
O5W 0.189(17) 0.189(17) 0.18(2) 0.000 0.000 0.095(8)
O6W 0.293(16) 0.131(8) 0.078(6) 0.000(5) -0.021(8) 0.140(10)
O7W 0.066(11) 0.15(3) 0.09(2) 0.08(2) 0.038(11) 0.076(16)
Na1 0.149(5) 0.095(3) 0.071(3) 0.007(2) -0.014(3) 0.072(3)
Na2 0.204(9) 0.174(7) 0.133(6) -0.009(5) -0.013(6) 0.096(7)
Co1 0.0353(8) 0.0353(8) 0.0271(10) 0.000 0.000 0.0176(4)
Co2 0.0618(9) 0.0618(9) 0.0352(10) 0.000 0.000 0.0309(4)

loop_
_atom_type_symbol
_atom_type_description
_atom_type_scat_dispersion_real
_atom_type_scat_dispersion_imag
_atom_type_scat_source
C C 0.0033 0.0016 'International Tables Vol C Tables 4.2.6.8 and 6.1.1.4'
H H 0.0000 0.0000 'International Tables Vol C Tables 4.2.6.8 and 6.1.1.4'
N N 0.0061 0.0033 'International Tables Vol C Tables 4.2.6.8 and 6.1.1.4'
O O 0.0106 0.0060 'International Tables Vol C Tables 4.2.6.8 and 6.1.1.4'
Na Na 0.0362 0.0249 'International Tables Vol C Tables 4.2.6.8 and 6.1.1.4'
Co Co 0.3494 0.9721 'International Tables Vol C Tables 4.2.6.8 and 6.1.1.4'

loop_
_geom_angle_atom_site_label_1
_geom_angle_atom_site_label_2
_geom_angle_atom_site_label_3
_geom_angle
_geom_angle_site_symmetry_1
_geom_angle_site_symmetry_3
O1 C1 N1 127.4(6) . .
O1 C1 C1 119.1(4) . 5
N1 C1 C1 113.4(4) . 5
O2 C2 N2 127.6(8) . .
O2 C2 C3 118.1(8) . .
N2 C2 C3 114.3(8) . .
O2 C2 Na1 42.2(4) . .
N2 C2 Na1 168.3(7) . .
C3 C2 Na1 76.1(5) . .
O3 C3 O4 125.5(9) . .
O3 C3 C2 118.4(9) . .
O4 C3 C2 116.1(8) . .
O3 C3 Na1 43.3(5) . .
O4 C3 Na1 168.5(7) . .
C2 C3 Na1 75.2(5) . .
C9 C4 C5 119.5(6) . .
C9 C4 N1 121.9(6) . .
C5 C4 N1 118.5(6) . .
C4 C5 C6 120.8(7) . .
C7 C6 C5 118.7(7) . .
C7 C6 N2 120.7(7) . .
C5 C6 N2 120.4(7) . .
C6 C7 C8 120.1(7) . .
C9 C8 C7 120.4(7) . .
C4 C9 C8 120.3(7) . .
C1 N1 C4 117.1(5) . .
C1 N1 Co1 115.9(4) . .
C4 N1 Co1 127.0(4) . .
C2 N2 C6 117.4(7) . .
C2 N2 Co2 115.7(6) . .
C6 N2 Co2 126.6(5) . .
C2 O2 Na1 116.4(5) . .
Na2 O1W Na1 129.8(7) 18_554 .
C3 O3 Na1 115.8(6) . .
C3 O4 Co2 116.4(6) . .
C3 O4 Na2 130.2(6) . .
Co2 O4 Na2 113.0(4) . .
C3 O4 Na2 97.5(6) . 3
Co2 O4 Na2 94.9(3) . 3
Na2 O4 Na2 84.1(5) . 3
Na1 O3W Na2 129.6(4) . 16_554
Na2 O5W Na2 101.8(9) 3 .
Na2 O5W Na2 101.8(9) 3 2
Na2 O5W Na2 101.8(9) . 2
O3W Na1 O2 170.4(4) . .
O3W Na1 O2W 100.5(4) . .
O2 Na1 O2W 88.5(4) . .
O3W Na1 O3 99.6(3) . .
O2 Na1 O3 70.9(3) . .
O2W Na1 O3 146.4(5) . .
O3W Na1 O1W 90.0(4) . .
O2 Na1 O1W 88.9(4) . .
O2W Na1 O1W 116.5(6) . .
O3 Na1 O1W 90.1(5) . .
O3W Na1 C2 149.1(3) . .
O2 Na1 C2 21.4(2) . .
O2W Na1 C2 108.0(4) . .
O3 Na1 C2 49.6(2) . .
O1W Na1 C2 88.0(4) . .
O3W Na1 C3 120.4(3) . .
O2 Na1 C3 50.1(2) . .
O2W Na1 C3 131.5(4) . .
O3 Na1 C3 20.8(2) . .
O1W Na1 C3 90.1(5) . .
C2 Na1 C3 28.8(2) . .
O5W Na2 O4W 168.0(7) . .
O5W Na2 O4 90.5(8) . .
O4W Na2 O4 86.4(5) . .
O5W Na2 O1W 90.0(8) . 18_444
O4W Na2 O1W 92.0(7) . 18_444
O4 Na2 O1W 174.7(7) . 18_444
O5W Na2 O3W 99.3(5) . 16_554
O4W Na2 O3W 92.2(4) . 16_554
O4 Na2 O3W 88.0(4) . 16_554
O1W Na2 O3W 97.2(5) 18_444 16_554
O5W Na2 O4 77.9(7) . 2
O4W Na2 O4 90.3(4) . 2
O4 Na2 O4 66.3(4) . 2
O1W Na2 O4 108.7(5) 18_444 2
O3W Na2 O4 153.9(4) 16_554 2
O5W Na2 Na2 39.1(5) . 3
O4W Na2 Na2 140.7(5) . 3
O4 Na2 Na2 54.5(4) . 3
O1W Na2 Na2 127.3(5) 18_444 3
O3W Na2 Na2 82.9(5) 16_554 3
O4 Na2 Na2 78.8(2) 2 3
O5W Na2 Na2 39.1(5) . 2
O4W Na2 Na2 129.0(5) . 2
O4 Na2 Na2 86.2(3) . 2
O1W Na2 Na2 90.9(5) 18_444 2
O3W Na2 Na2 137.8(4) 16_554 2
O4 Na2 Na2 41.4(2) 2 2
Na2 Na2 Na2 60.0 3 2
N1 Co1 N1 95.0(2) 2 3
N1 Co1 N1 174.8(3) 2 6
N1 Co1 N1 81.3(3) 3 6
N1 Co1 N1 95.0(2) 2 .
N1 Co1 N1 95.0(2) 3 .
N1 Co1 N1 88.9(3) 6 .
N1 Co1 N1 88.9(3) 2 5
N1 Co1 N1 174.8(3) 3 5
N1 Co1 N1 95.0(2) 6 5
N1 Co1 N1 81.3(3) . 5
N1 Co1 N1 81.3(3) 2 4
N1 Co1 N1 88.9(3) 3 4
N1 Co1 N1 95.0(2) 6 4
N1 Co1 N1 174.8(3) . 4
N1 Co1 N1 95.0(2) 5 4
N2 Co2 N2 99.7(2) . 3
N2 Co2 N2 99.7(2) . 2
N2 Co2 N2 99.7(2) 3 2
N2 Co2 O4 161.6(3) . 2
N2 Co2 O4 98.7(3) 3 2
N2 Co2 O4 76.9(2) 2 2
N2 Co2 O4 98.7(3) . 3
N2 Co2 O4 76.9(2) 3 3
N2 Co2 O4 161.6(3) 2 3
O4 Co2 O4 85.8(3) 2 3
N2 Co2 O4 76.9(2) . .
N2 Co2 O4 161.6(3) 3 .
N2 Co2 O4 98.7(3) 2 .
O4 Co2 O4 85.8(3) 2 .
O4 Co2 O4 85.8(3) 3 .

loop_
_geom_bond_atom_site_label_1
_geom_bond_atom_site_label_2
_geom_bond_distance
_geom_bond_site_symmetry_2
C1 O1 1.249(8) .
C1 N1 1.319(9) .
C1 C1 1.509(14) 5
C2 O2 1.260(11) .
C2 N2 1.300(11) .
C2 C3 1.540(12) .
C2 Na1 3.095(10) .
C3 O3 1.227(11) .
C3 O4 1.252(12) .
C3 Na1 3.107(12) .
C4 C9 1.376(11) .
C4 C5 1.395(10) .
C4 N1 1.429(8) .
C5 C6 1.398(10) .
C6 C7 1.390(12) .
C6 N2 1.418(9) .
C7 C8 1.393(11) .
C8 C9 1.381(11) .
N1 Co1 1.965(5) .
N2 Co2 2.111(7) .
O2 Na1 2.322(8) .
O1W Na2 2.342(16) 18_554
O1W Na1 2.525(15) .
O3 Na1 2.369(9) .
O2W Na1 2.339(13) .
O4 Co2 2.123(7) .
O4 Na2 2.338(11) .
O4 Na2 2.881(12) 3
O3W Na1 2.306(8) .
O3W Na2 2.506(12) 16_554
O4W Na2 2.285(15) .
O5W Na2 2.268(17) 3
O5W Na2 2.268(17) .
O5W Na2 2.268(17) 2
Na2 O1W 2.342(16) 18_444
Na2 O3W 2.506(12) 16_554
Na2 O4 2.881(12) 2
Na2 Na2 3.520(17) 3
Na2 Na2 3.520(17) 2
Co1 N1 1.965(5) 2
Co1 N1 1.965(5) 3
Co1 N1 1.965(5) 6
Co1 N1 1.965(5) 5
Co1 N1 1.965(5) 4
Co2 N2 2.111(7) 3
Co2 N2 2.111(7) 2
Co2 O4 2.123(7) 2
Co2 O4 2.123(7) 3
